data_4303629
loop_
_publ_author_name
'Gabriel E. B\"uchel'
'Iryna N. Stepanenko'
'Michaela Hejl'
'Michael A. Jakupec'
'Vladimir B. Arion'
'Bernhard K. Keppler'

_publ_section_title
;
[OsIVCl5(Hazole)]- Complexes: Synthesis, Structure, Spectroscopic
Properties, and Antiproliferative Activity
;
_journal_name_full 'Inorganic Chemistry'
_journal_page_first 10737
_journal_page_last 10747
_journal_paper_doi 10.1021/ic901671j
_journal_volume 48
_journal_year 2009
_chemical_formula_moiety 'C16 H36 N, C7 H6 Cl5 N2 Os, C H4 O'
_chemical_formula_sum 'C24 H46 Cl5 N3 O Os'
_chemical_formula_weight 760.09
_chemical_name_systematic
; 
tetrabutylammonium-pentachloridobenzimidazoleosmate(IV) 
;
_space_group_IT_number 2
_symmetry_cell_setting triclinic
_symmetry_space_group_name_Hall '-P 1'
_symmetry_space_group_name_H-M 'P -1'
_atom_sites_solution_hydrogens geom
_atom_sites_solution_primary direct
_atom_sites_solution_secondary difmap
_audit_creation_method SHELXL-97
_cell_angle_alpha 74.902(4)
_cell_angle_beta 72.132(4)
_cell_angle_gamma 78.163(4)
_cell_formula_units_Z 2
_cell_length_a 10.2229(7)
_cell_length_b 11.2755(8)
_cell_length_c 14.9270(11)
_cell_measurement_reflns_used 1205
_cell_measurement_temperature 100(2)
_cell_measurement_theta_max 27.22
_cell_measurement_theta_min 2.67
_cell_volume 1566.3(2)
_computing_structure_refinement 'SHELXL-97 (Sheldrick, 1997)'
_computing_structure_solution 'SHELXS-97 (Sheldrick, 1990)'
_diffrn_ambient_temperature 100(2)
_diffrn_measured_fraction_theta_full 0.998
_diffrn_measured_fraction_theta_max 0.998
_diffrn_radiation_monochromator graphite
_diffrn_radiation_source 'fine-focus sealed tube'
_diffrn_radiation_type MoK\a
_diffrn_radiation_wavelength 0.71073
_diffrn_reflns_av_R_equivalents 0.0728
_diffrn_reflns_av_sigmaI/netI 0.0679
_diffrn_reflns_limit_h_max 13
_diffrn_reflns_limit_h_min -13
_diffrn_reflns_limit_k_max 14
_diffrn_reflns_limit_k_min -14
_diffrn_reflns_limit_l_max 19
_diffrn_reflns_limit_l_min -19
_diffrn_reflns_number 35373
_diffrn_reflns_theta_full 27.50
_diffrn_reflns_theta_max 27.50
_diffrn_reflns_theta_min 2.50
_exptl_absorpt_coefficient_mu 4.518
_exptl_absorpt_correction_T_max 0.9151
_exptl_absorpt_correction_T_min 0.5703
_exptl_absorpt_correction_type multi-scan
_exptl_absorpt_process_details SADABS
_exptl_crystal_colour orange
_exptl_crystal_density_diffrn 1.612
_exptl_crystal_density_method 'not measured'
_exptl_crystal_description plate
_exptl_crystal_F_000 760
_exptl_crystal_size_max 0.14
_exptl_crystal_size_mid 0.08
_exptl_crystal_size_min 0.02
_refine_diff_density_max 1.672
_refine_diff_density_min -1.517
_refine_diff_density_rms 0.162
_refine_ls_extinction_method none
_refine_ls_goodness_of_fit_ref 1.021
_refine_ls_hydrogen_treatment constr
_refine_ls_matrix_type full
_refine_ls_number_parameters 317
_refine_ls_number_reflns 7196
_refine_ls_number_restraints 6
_refine_ls_restrained_S_all 1.026
_refine_ls_R_factor_all 0.0650
_refine_ls_R_factor_gt 0.0377
_refine_ls_shift/su_max 0.001
_refine_ls_shift/su_mean 0.000
_refine_ls_structure_factor_coef Fsqd
_refine_ls_weighting_details 'calc w=1/[\s^2^(Fo^2^)+(0.0340P)^2^+0.0000P] where P=(Fo^2^+2Fc^2^)/3'
_refine_ls_weighting_scheme calc
_refine_ls_wR_factor_gt 0.0723
_refine_ls_wR_factor_ref 0.0787
_reflns_number_gt 5480
_reflns_number_total 7196
_reflns_threshold_expression >2sigma(I)
_cod_data_source_file ic901671j_si_002_6.cif
_cod_data_source_block irst469
_cod_original_cell_volume 1566.34(19)
_cod_database_code 4303629

loop_
_symmetry_equiv_pos_as_xyz
'x, y, z'
'-x, -y, -z'

loop_
_atom_site_label
_atom_site_type_symbol
_atom_site_fract_x
_atom_site_fract_y
_atom_site_fract_z
_atom_site_U_iso_or_equiv
_atom_site_adp_type
_atom_site_occupancy
_atom_site_symmetry_multiplicity
_atom_site_calc_flag
_atom_site_refinement_flags
_atom_site_disorder_assembly
_atom_site_disorder_group
Os1 Os 0.58498(2) 0.849451(18) 0.709335(15) 0.02048(7) Uani 1 1 d . . .
Cl1 Cl 0.38794(12) 0.98532(12) 0.68487(10) 0.0320(3) Uani 1 1 d . . .
Cl2 Cl 0.59011(12) 0.77174(10) 0.57763(8) 0.0223(3) Uani 1 1 d . . .
Cl3 Cl 0.78434(12) 0.71146(11) 0.72646(9) 0.0255(3) Uani 1 1 d . . .
Cl4 Cl 0.57923(13) 0.93020(12) 0.83911(9) 0.0328(3) Uani 1 1 d . . .
Cl5 Cl 0.44663(12) 0.70052(11) 0.81556(9) 0.0279(3) Uani 1 1 d . . .
N1 N 0.7042(4) 0.9835(3) 0.6170(3) 0.0201(9) Uani 1 1 d . . .
N2 N 0.7681(4) 1.1306(3) 0.4891(3) 0.0242(9) Uani 1 1 d . . .
H2 H 0.7676 1.1841 0.4345 0.029 Uiso 1 1 calc R . .
C1 C 0.6768(5) 1.0526(4) 0.5363(4) 0.0227(11) Uani 1 1 d . . .
H1 H 0.6004 1.0467 0.5149 0.027 Uiso 1 1 calc R . .
C2 C 0.8648(5) 1.1132(4) 0.5412(4) 0.0210(10) Uani 1 1 d . . .
C3 C 0.9836(5) 1.1682(4) 0.5216(4) 0.0257(11) Uani 1 1 d . . .
H3 H 1.0103 1.2308 0.4656 0.031 Uiso 1 1 calc R . .
C4 C 1.0604(5) 1.1263(5) 0.5885(4) 0.0286(12) Uani 1 1 d . . .
H4 H 1.1430 1.1601 0.5779 0.034 Uiso 1 1 calc R . .
C5 C 1.0189(5) 1.0353(4) 0.6713(4) 0.0267(11) Uani 1 1 d . . .
H5 H 1.0733 1.0098 0.7162 0.032 Uiso 1 1 calc R . .
C6 C 0.9004(5) 0.9811(4) 0.6896(4) 0.0228(11) Uani 1 1 d . . .
H6 H 0.8727 0.9191 0.7458 0.027 Uiso 1 1 calc R . .
C7 C 0.8247(5) 1.0212(4) 0.6225(3) 0.0201(10) Uani 1 1 d . . .
N3 N 0.6786(5) 0.3028(4) 0.8437(3) 0.0430(13) Uani 1 1 d . . .
C8 C 0.6485(8) 0.3108(5) 0.7478(4) 0.0534(19) Uani 1 1 d . . .
H8A H 0.7335 0.2756 0.7044 0.064 Uiso 1 1 calc R . .
H8B H 0.5759 0.2580 0.7598 0.064 Uiso 1 1 calc R . .
C9 C 0.6016(10) 0.4395(6) 0.6964(5) 0.080(3) Uani 1 1 d D B .
H9A H 0.6647 0.4969 0.6938 0.096 Uiso 1 1 calc R . .
H9B H 0.5071 0.4693 0.7329 0.096 Uiso 1 1 calc R . .
C10 C 0.6006(10) 0.4398(7) 0.5947(5) 0.102(4) Uani 1 1 d D . .
H10A H 0.5369 0.5049 0.5732 0.122 Uiso 0.70 1 d PR A 1
H10B H 0.5733 0.3617 0.5960 0.122 Uiso 0.70 1 d PR A 1
H10C H 0.6968 0.4222 0.5585 0.122 Uiso 0.30 1 d PR A 2
H10D H 0.5630 0.5177 0.5652 0.122 Uiso 0.30 1 d PR A 2
C11 C 0.7369(10) 0.4482(9) 0.5263(6) 0.062(3) Uani 0.70 1 d PD B 1
H11A H 0.7307 0.4487 0.4620 0.093 Uiso 0.70 1 calc PR B 1
H11B H 0.8024 0.3768 0.5461 0.093 Uiso 0.70 1 calc PR B 1
H11C H 0.7693 0.5249 0.5248 0.093 Uiso 0.70 1 calc PR B 1
C11X C 0.524(2) 0.3447(16) 0.5924(14) 0.062(3) Uani 0.30 1 d PD B 2
H11D H 0.5255 0.3487 0.5257 0.093 Uiso 0.30 1 calc PR B 2
H11E H 0.4276 0.3593 0.6307 0.093 Uiso 0.30 1 calc PR B 2
H11F H 0.5671 0.2627 0.6192 0.093 Uiso 0.30 1 calc PR B 2
C12 C 0.5550(6) 0.3648(4) 0.9114(4) 0.0386(14) Uani 1 1 d . . .
H12A H 0.5772 0.3531 0.9734 0.046 Uiso 1 1 calc R . .
H12B H 0.5446 0.4550 0.8837 0.046 Uiso 1 1 calc R . .
C13 C 0.4164(7) 0.3205(5) 0.9322(4) 0.0423(15) Uani 1 1 d . . .
H13A H 0.4219 0.2315 0.9640 0.051 Uiso 1 1 calc R . .
H13B H 0.3916 0.3307 0.8713 0.051 Uiso 1 1 calc R . .
C14 C 0.3070(7) 0.3962(5) 0.9975(5) 0.0506(17) Uani 1 1 d . . .
H14A H 0.3022 0.4846 0.9643 0.061 Uiso 1 1 calc R . .
H14B H 0.3358 0.3883 1.0566 0.061 Uiso 1 1 calc R . .
C15 C 0.1627(7) 0.3577(7) 1.0264(5) 0.066(2) Uani 1 1 d . . .
H15A H 0.0976 0.4103 1.0682 0.099 Uiso 1 1 calc R . .
H15B H 0.1657 0.2708 1.0610 0.099 Uiso 1 1 calc R . .
H15C H 0.1320 0.3671 0.9685 0.099 Uiso 1 1 calc R . .
C16 C 0.8003(7) 0.3698(5) 0.8296(4) 0.0507(17) Uani 1 1 d . . .
H16A H 0.8124 0.3656 0.8937 0.061 Uiso 1 1 calc R . .
H16B H 0.7765 0.4583 0.8009 0.061 Uiso 1 1 calc R . .
C17 C 0.9396(8) 0.3207(7) 0.7662(5) 0.072(2) Uani 1 1 d D D .
H17A H 0.9668 0.2325 0.7940 0.087 Uiso 1 1 calc R . .
H17B H 0.9312 0.3266 0.7008 0.087 Uiso 1 1 calc R . .
C18 C 1.0500(7) 0.3978(6) 0.7606(5) 0.071(2) Uani 1 1 d D . .
H18A H 1.0787 0.3706 0.8190 0.086 Uiso 0.70 1 d PR C 1
H18B H 1.0094 0.4831 0.7561 0.086 Uiso 0.70 1 d PR C 1
H18C H 1.0458 0.4023 0.8247 0.086 Uiso 0.30 1 d PR C 2
H18D H 1.0305 0.4806 0.7251 0.086 Uiso 0.30 1 d PR C 2
C19 C 1.1770(19) 0.387(3) 0.6767(18) 0.089(5) Uani 0.30 1 d PD D 1
H19A H 1.2440 0.4371 0.6773 0.133 Uiso 0.30 1 calc PR D 1
H19B H 1.1500 0.4158 0.6162 0.133 Uiso 0.30 1 calc PR D 1
H19C H 1.2193 0.2997 0.6821 0.133 Uiso 0.30 1 calc PR D 1
C19X C 1.1968(9) 0.3400(10) 0.7138(8) 0.089(5) Uani 0.70 1 d PD D 2
H19D H 1.2643 0.3916 0.7119 0.133 Uiso 0.70 1 calc PR D 2
H19E H 1.2028 0.3348 0.6481 0.133 Uiso 0.70 1 calc PR D 2
H19F H 1.2169 0.2566 0.7516 0.133 Uiso 0.70 1 calc PR D 2
C20 C 0.7090(6) 0.1654(4) 0.8858(4) 0.0396(15) Uani 1 1 d . . .
H20A H 0.6239 0.1276 0.8989 0.047 Uiso 1 1 calc R . .
H20B H 0.7813 0.1275 0.8360 0.047 Uiso 1 1 calc R . .
C21 C 0.7563(6) 0.1301(5) 0.9769(4) 0.0367(14) Uani 1 1 d . . .
H21A H 0.6836 0.1623 1.0295 0.044 Uiso 1 1 calc R . .
H21B H 0.8418 0.1660 0.9662 0.044 Uiso 1 1 calc R . .
C22 C 0.7844(6) -0.0122(5) 1.0042(5) 0.0456(16) Uani 1 1 d . . .
H22A H 0.6976 -0.0462 1.0148 0.055 Uiso 1 1 calc R . .
H22B H 0.8539 -0.0426 0.9495 0.055 Uiso 1 1 calc R . .
C23 C 0.8343(7) -0.0591(6) 1.0898(5) 0.0607(19) Uani 1 1 d . . .
H23A H 0.8491 -0.1499 1.1032 0.091 Uiso 1 1 calc R . .
H23B H 0.7655 -0.0306 1.1447 0.091 Uiso 1 1 calc R . .
H23C H 0.9220 -0.0283 1.0792 0.091 Uiso 1 1 calc R . .
O1 O 0.7468(4) 1.2978(3) 0.3205(3) 0.0350(9) Uani 1 1 d . . .
H1A H 0.6706 1.2992 0.3094 0.052 Uiso 1 1 calc R . .
C24 C 0.8546(5) 1.3013(5) 0.2333(4) 0.0421(15) Uani 1 1 d . . .
H24A H 0.8334 1.3752 0.1855 0.063 Uiso 1 1 calc R . .
H24B H 0.8622 1.2269 0.2088 0.063 Uiso 1 1 calc R . .
H24C H 0.9427 1.3044 0.2455 0.063 Uiso 1 1 calc R . .

loop_
_atom_site_aniso_label
_atom_site_aniso_U_11
_atom_site_aniso_U_22
_atom_site_aniso_U_33
_atom_site_aniso_U_23
_atom_site_aniso_U_13
_atom_site_aniso_U_12
Os1 0.01733(10) 0.02733(10) 0.02003(11) -0.00894(8) -0.00370(8) -0.00715(7)
Cl1 0.0186(6) 0.0373(7) 0.0416(9) -0.0158(6) -0.0058(6) -0.0013(5)
Cl2 0.0237(6) 0.0248(6) 0.0218(7) -0.0076(5) -0.0071(5) -0.0056(5)
Cl3 0.0240(6) 0.0280(6) 0.0252(7) -0.0028(5) -0.0077(5) -0.0074(5)
Cl4 0.0285(7) 0.0490(8) 0.0285(8) -0.0220(6) 0.0011(6) -0.0177(6)
Cl5 0.0261(7) 0.0386(7) 0.0225(7) -0.0072(5) -0.0037(5) -0.0158(5)
N1 0.016(2) 0.0222(19) 0.023(2) -0.0094(17) -0.0037(18) -0.0020(16)
N2 0.024(2) 0.0200(19) 0.026(2) -0.0042(17) -0.0026(19) -0.0041(17)
C1 0.020(3) 0.021(2) 0.026(3) -0.007(2) -0.006(2) 0.001(2)
C2 0.017(2) 0.022(2) 0.025(3) -0.012(2) -0.002(2) -0.0007(19)
C3 0.021(3) 0.026(2) 0.026(3) -0.010(2) 0.005(2) -0.007(2)
C4 0.020(3) 0.035(3) 0.035(3) -0.018(2) -0.001(2) -0.007(2)
C5 0.021(3) 0.032(3) 0.031(3) -0.014(2) -0.004(2) -0.008(2)
C6 0.016(2) 0.032(3) 0.021(3) -0.014(2) 0.002(2) -0.004(2)
C7 0.015(2) 0.022(2) 0.025(3) -0.012(2) -0.001(2) -0.0016(19)
N3 0.077(4) 0.028(2) 0.024(3) -0.011(2) 0.002(3) -0.025(2)
C8 0.101(6) 0.040(3) 0.022(3) -0.012(3) -0.001(3) -0.033(4)
C9 0.180(9) 0.042(4) 0.031(4) 0.000(3) -0.036(5) -0.042(5)
C10 0.232(12) 0.048(4) 0.042(5) -0.011(4) -0.050(7) -0.034(6)
C11 0.090(8) 0.054(5) 0.037(6) -0.023(4) -0.008(5) 0.007(5)
C11X 0.090(8) 0.054(5) 0.037(6) -0.023(4) -0.008(5) 0.007(5)
C12 0.071(4) 0.022(2) 0.023(3) -0.011(2) -0.006(3) -0.010(3)
C13 0.075(5) 0.029(3) 0.027(3) -0.007(2) -0.016(3) -0.009(3)
C14 0.079(5) 0.034(3) 0.035(4) -0.001(3) -0.012(4) -0.012(3)
C15 0.072(5) 0.068(5) 0.060(5) -0.019(4) -0.029(4) 0.010(4)
C16 0.081(5) 0.034(3) 0.036(4) -0.010(3) 0.007(3) -0.037(3)
C17 0.099(6) 0.070(5) 0.047(5) -0.032(4) 0.030(4) -0.059(5)
C18 0.090(6) 0.066(5) 0.064(5) -0.025(4) 0.006(4) -0.046(4)
C19 0.117(9) 0.092(10) 0.047(9) -0.014(7) 0.035(7) -0.080(8)
C19X 0.117(9) 0.092(10) 0.047(9) -0.014(7) 0.035(7) -0.080(8)
C20 0.057(4) 0.024(3) 0.038(4) -0.017(2) 0.006(3) -0.021(3)
C21 0.033(3) 0.036(3) 0.039(4) -0.018(3) 0.006(3) -0.011(3)
C22 0.041(4) 0.034(3) 0.058(5) -0.005(3) -0.004(3) -0.014(3)
C23 0.053(4) 0.071(5) 0.051(5) -0.015(4) -0.002(4) -0.008(4)
O1 0.029(2) 0.037(2) 0.042(3) -0.0006(18) -0.0159(19) -0.0108(17)
C24 0.025(3) 0.044(3) 0.056(4) 0.007(3) -0.018(3) -0.014(3)

loop_
_atom_type_symbol
_atom_type_description
_atom_type_scat_dispersion_real
_atom_type_scat_dispersion_imag
_atom_type_scat_source
C C 0.0033 0.0016 'International Tables Vol C Tables 4.2.6.8 and 6.1.1.4'
H H 0.0000 0.0000 'International Tables Vol C Tables 4.2.6.8 and 6.1.1.4'
N N 0.0061 0.0033 'International Tables Vol C Tables 4.2.6.8 and 6.1.1.4'
Cl Cl 0.1484 0.1585 'International Tables Vol C Tables 4.2.6.8 and 6.1.1.4'
Os Os -1.2165 7.6030 'International Tables Vol C Tables 4.2.6.8 and 6.1.1.4'
O O 0.0106 0.0060 'International Tables Vol C Tables 4.2.6.8 and 6.1.1.4'

loop_
_geom_angle_atom_site_label_1
_geom_angle_atom_site_label_2
_geom_angle_atom_site_label_3
_geom_angle
_geom_angle_site_symmetry_1
_geom_angle_site_symmetry_3
_geom_angle_publ_flag
N1 Os1 Cl4 89.65(11) . . ?
N1 Os1 Cl1 88.31(11) . . ?
Cl4 Os1 Cl1 90.98(5) . . ?
N1 Os1 Cl2 89.65(11) . . ?
Cl4 Os1 Cl2 179.05(5) . . ?
Cl1 Os1 Cl2 88.35(4) . . ?
N1 Os1 Cl3 90.98(10) . . ?
Cl4 Os1 Cl3 91.69(5) . . ?
Cl1 Os1 Cl3 177.23(5) . . ?
Cl2 Os1 Cl3 88.97(4) . . ?
N1 Os1 Cl5 178.85(11) . . ?
Cl4 Os1 Cl5 89.57(4) . . ?
Cl1 Os1 Cl5 90.86(5) . . ?
Cl2 Os1 Cl5 91.11(4) . . ?
Cl3 Os1 Cl5 89.88(4) . . ?
C1 N1 C7 106.1(4) . . ?
C1 N1 Os1 123.4(3) . . ?
C7 N1 Os1 130.5(3) . . ?
C1 N2 C2 107.9(4) . . ?
C1 N2 H2 126.0 . . ?
C2 N2 H2 126.0 . . ?
N2 C1 N1 112.3(4) . . ?
N2 C1 H1 123.8 . . ?
N1 C1 H1 123.8 . . ?
C7 C2 N2 106.4(4) . . ?
C7 C2 C3 122.6(4) . . ?
N2 C2 C3 131.0(5) . . ?
C4 C3 C2 116.1(5) . . ?
C4 C3 H3 122.0 . . ?
C2 C3 H3 122.0 . . ?
C3 C4 C5 121.4(4) . . ?
C3 C4 H4 119.3 . . ?
C5 C4 H4 119.3 . . ?
C6 C5 C4 121.7(5) . . ?
C6 C5 H5 119.1 . . ?
C4 C5 H5 119.1 . . ?
C7 C6 C5 117.1(5) . . ?
C7 C6 H6 121.5 . . ?
C5 C6 H6 121.5 . . ?
C6 C7 C2 121.1(4) . . ?
C6 C7 N1 131.6(4) . . ?
C2 C7 N1 107.2(4) . . ?
C16 N3 C20 111.3(5) . . ?
C16 N3 C12 106.2(4) . . ?
C20 N3 C12 111.1(4) . . ?
C16 N3 C8 111.5(4) . . ?
C20 N3 C8 105.8(4) . . ?
C12 N3 C8 111.0(5) . . ?
C9 C8 N3 115.6(4) . . ?
C9 C8 H8A 108.4 . . ?
N3 C8 H8A 108.4 . . ?
C9 C8 H8B 108.4 . . ?
N3 C8 H8B 108.4 . . ?
H8A C8 H8B 107.5 . . ?
C8 C9 C10 111.0(5) . . ?
C8 C9 H9A 109.4 . . ?
C10 C9 H9A 109.4 . . ?
C8 C9 H9B 109.4 . . ?
C10 C9 H9B 109.4 . . ?
H9A C9 H9B 108.0 . . ?
C11 C10 C11X 116.9(10) . . ?
C11 C10 C9 112.6(7) . . ?
C11X C10 C9 112.3(8) . . ?
C11 C10 H10A 109.3 . . ?
C11X C10 H10A 93.0 . . ?
C9 C10 H10A 110.9 . . ?
C11 C10 H10B 107.2 . . ?
C9 C10 H10B 107.7 . . ?
H10A C10 H10B 108.9 . . ?
C11X C10 H10C 108.5 . . ?
C9 C10 H10C 106.9 . . ?
H10A C10 H10C 124.4 . . ?
H10B C10 H10C 96.2 . . ?
C11 C10 H10D 93.0 . . ?
C11X C10 H10D 109.5 . . ?
C9 C10 H10D 110.8 . . ?
H10B C10 H10D 124.5 . . ?
H10C C10 H10D 108.7 . . ?
C10 C11 H11A 109.5 . . ?
H10C C11 H11A 115.8 . . ?
C10 C11 H11B 109.5 . . ?
H10C C11 H11B 83.0 . . ?
H11A C11 H11B 109.5 . . ?
C10 C11 H11C 109.5 . . ?
H10C C11 H11C 125.3 . . ?
H11A C11 H11C 109.5 . . ?
H11B C11 H11C 109.5 . . ?
C10 C11X H11D 109.5 . . ?
H10B C11X H11D 113.6 . . ?
C10 C11X H11E 109.5 . . ?
H10B C11X H11E 127.2 . . ?
H11D C11X H11E 109.5 . . ?
C10 C11X H11F 109.5 . . ?
H10B C11X H11F 83.6 . . ?
H11D C11X H11F 109.5 . . ?
H11E C11X H11F 109.5 . . ?
C13 C12 N3 117.0(4) . . ?
C13 C12 H12A 108.1 . . ?
N3 C12 H12A 108.1 . . ?
C13 C12 H12B 108.1 . . ?
N3 C12 H12B 108.1 . . ?
H12A C12 H12B 107.3 . . ?
C12 C13 C14 108.8(4) . . ?
C12 C13 H13A 109.9 . . ?
C14 C13 H13A 109.9 . . ?
C12 C13 H13B 109.9 . . ?
C14 C13 H13B 109.9 . . ?
H13A C13 H13B 108.3 . . ?
C13 C14 C15 113.9(5) . . ?
C13 C14 H14A 108.8 . . ?
C15 C14 H14A 108.8 . . ?
C13 C14 H14B 108.8 . . ?
C15 C14 H14B 108.8 . . ?
H14A C14 H14B 107.7 . . ?
C14 C15 H15A 109.5 . . ?
C14 C15 H15B 109.5 . . ?
H15A C15 H15B 109.5 . . ?
C14 C15 H15C 109.5 . . ?
H15A C15 H15C 109.5 . . ?
H15B C15 H15C 109.5 . . ?
N3 C16 C17 116.1(4) . . ?
N3 C16 H16A 108.3 . . ?
C17 C16 H16A 108.3 . . ?
N3 C16 H16B 108.3 . . ?
C17 C16 H16B 108.3 . . ?
H16A C16 H16B 107.4 . . ?
C18 C17 C16 109.0(5) . . ?
C18 C17 H17A 109.9 . . ?
C16 C17 H17A 109.9 . . ?
C18 C17 H17B 109.9 . . ?
C16 C17 H17B 109.9 . . ?
H17A C17 H17B 108.3 . . ?
C19 C18 C17 113.3(9) . . ?
C17 C18 C19X 111.9(6) . . ?
C19 C18 H18A 108.3 . . ?
C17 C18 H18A 108.7 . . ?
C19X C18 H18A 84.4 . . ?
C19 C18 H18B 109.7 . . ?
C17 C18 H18B 108.8 . . ?
C19X C18 H18B 130.5 . . ?
H18A C18 H18B 108.0 . . ?
C19 C18 H18C 128.1 . . ?
C17 C18 H18C 108.6 . . ?
C19X C18 H18C 108.4 . . ?
H18B C18 H18C 83.3 . . ?
C19 C18 H18D 85.3 . . ?
C17 C18 H18D 109.7 . . ?
C19X C18 H18D 110.0 . . ?
H18A C18 H18D 129.3 . . ?
H18C C18 H18D 108.2 . . ?
C18 C19 H19A 109.5 . . ?
C18 C19 H19B 109.5 . . ?
H19A C19 H19B 109.5 . . ?
C18 C19 H19C 109.5 . . ?
H19A C19 H19C 109.5 . . ?
H19B C19 H19C 109.5 . . ?
C18 C19X H19D 109.5 . . ?
C18 C19X H19E 109.5 . . ?
H19D C19X H19E 109.5 . . ?
C18 C19X H19F 109.5 . . ?
H19D C19X H19F 109.5 . . ?
H19E C19X H19F 109.5 . . ?
C21 C20 N3 117.2(4) . . ?
C21 C20 H20A 108.0 . . ?
N3 C20 H20A 108.0 . . ?
C21 C20 H20B 108.0 . . ?
N3 C20 H20B 108.0 . . ?
H20A C20 H20B 107.2 . . ?
C20 C21 C22 108.0(4) . . ?
C20 C21 H21A 110.1 . . ?
C22 C21 H21A 110.1 . . ?
C20 C21 H21B 110.1 . . ?
C22 C21 H21B 110.1 . . ?
H21A C21 H21B 108.4 . . ?
C23 C22 C21 113.8(5) . . ?
C23 C22 H22A 108.8 . . ?
C21 C22 H22A 108.8 . . ?
C23 C22 H22B 108.8 . . ?
C21 C22 H22B 108.8 . . ?
H22A C22 H22B 107.7 . . ?
C22 C23 H23A 109.5 . . ?
C22 C23 H23B 109.5 . . ?
H23A C23 H23B 109.5 . . ?
C22 C23 H23C 109.5 . . ?
H23A C23 H23C 109.5 . . ?
H23B C23 H23C 109.5 . . ?
C24 O1 H1A 109.5 . . ?
O1 C24 H24A 109.5 . . ?
O1 C24 H24B 109.5 . . ?
H24A C24 H24B 109.5 . . ?
O1 C24 H24C 109.5 . . ?
H24A C24 H24C 109.5 . . ?
H24B C24 H24C 109.5 . . ?

loop_
_geom_bond_atom_site_label_1
_geom_bond_atom_site_label_2
_geom_bond_distance
_geom_bond_site_symmetry_2
_geom_bond_publ_flag
Os1 N1 2.076(4) . ?
Os1 Cl4 2.3264(12) . ?
Os1 Cl1 2.3306(13) . ?
Os1 Cl2 2.3347(11) . ?
Os1 Cl3 2.3348(12) . ?
Os1 Cl5 2.3549(12) . ?
N1 C1 1.329(6) . ?
N1 C7 1.414(5) . ?
N2 C1 1.323(6) . ?
N2 C2 1.390(6) . ?
N2 H2 0.8800 . ?
C1 H1 0.9500 . ?
C2 C7 1.390(7) . ?
C2 C3 1.394(6) . ?
C3 C4 1.386(7) . ?
C3 H3 0.9500 . ?
C4 C5 1.399(7) . ?
C4 H4 0.9500 . ?
C5 C6 1.390(6) . ?
C5 H5 0.9500 . ?
C6 C7 1.378(6) . ?
C6 H6 0.9500 . ?
N3 C16 1.518(7) . ?
N3 C20 1.519(6) . ?
N3 C12 1.526(7) . ?
N3 C8 1.532(7) . ?
C8 C9 1.512(9) . ?
C8 H8A 0.9900 . ?
C8 H8B 0.9900 . ?
C9 C10 1.521(9) . ?
C9 H9A 0.9900 . ?
C9 H9B 0.9900 . ?
C10 C11 1.457(8) . ?
C10 C11X 1.465(9) . ?
C10 H10A 0.9355 . ?
C10 H10B 0.9706 . ?
C10 H10C 0.9732 . ?
C10 H10D 0.9360 . ?
C11 H10C 0.5841 . ?
C11 H11A 0.9800 . ?
C11 H11B 0.9800 . ?
C11 H11C 0.9800 . ?
C11X H10B 0.5973 . ?
C11X H11D 0.9800 . ?
C11X H11E 0.9800 . ?
C11X H11F 0.9800 . ?
C12 C13 1.514(8) . ?
C12 H12A 0.9900 . ?
C12 H12B 0.9900 . ?
C13 C14 1.517(8) . ?
C13 H13A 0.9900 . ?
C13 H13B 0.9900 . ?
C14 C15 1.525(9) . ?
C14 H14A 0.9900 . ?
C14 H14B 0.9900 . ?
C15 H15A 0.9800 . ?
C15 H15B 0.9800 . ?
C15 H15C 0.9800 . ?
C16 C17 1.534(9) . ?
C16 H16A 0.9900 . ?
C16 H16B 0.9900 . ?
C17 C18 1.530(8) . ?
C17 H17A 0.9900 . ?
C17 H17B 0.9900 . ?
C18 C19 1.512(10) . ?
C18 C19X 1.535(8) . ?
C18 H18A 0.9601 . ?
C18 H18B 0.9600 . ?
C18 H18C 0.9600 . ?
C18 H18D 0.9600 . ?
C19 H19A 0.9800 . ?
C19 H19B 0.9800 . ?
C19 H19C 0.9800 . ?
C19X H19D 0.9800 . ?
C19X H19E 0.9800 . ?
C19X H19F 0.9800 . ?
C20 C21 1.512(8) . ?
C20 H20A 0.9900 . ?
C20 H20B 0.9900 . ?
C21 C22 1.537(7) . ?
C21 H21A 0.9900 . ?
C21 H21B 0.9900 . ?
C22 C23 1.453(8) . ?
C22 H22A 0.9900 . ?
C22 H22B 0.9900 . ?
C23 H23A 0.9800 . ?
C23 H23B 0.9800 . ?
C23 H23C 0.9800 . ?
O1 C24 1.422(7) . ?
O1 H1A 0.8400 . ?
C24 H24A 0.9800 . ?
C24 H24B 0.9800 . ?
C24 H24C 0.9800 . ?

loop_
_geom_torsion_atom_site_label_1
_geom_torsion_atom_site_label_2
_geom_torsion_atom_site_label_3
_geom_torsion_atom_site_label_4
_geom_torsion
_geom_torsion_site_symmetry_1
_geom_torsion_site_symmetry_2
_geom_torsion_site_symmetry_3
_geom_torsion_site_symmetry_4
_geom_torsion_publ_flag
Cl4 Os1 N1 C1 -131.7(3) . . . . ?
Cl1 Os1 N1 C1 -40.7(3) . . . . ?
Cl2 Os1 N1 C1 47.7(3) . . . . ?
Cl3 Os1 N1 C1 136.6(3) . . . . ?
Cl4 Os1 N1 C7 48.6(4) . . . . ?
Cl1 Os1 N1 C7 139.6(4) . . . . ?
Cl2 Os1 N1 C7 -132.0(4) . . . . ?
Cl3 Os1 N1 C7 -43.0(4) . . . . ?
C2 N2 C1 N1 0.2(5) . . . . ?
C7 N1 C1 N2 0.3(5) . . . . ?
Os1 N1 C1 N2 -179.4(3) . . . . ?
C1 N2 C2 C7 -0.7(5) . . . . ?
C1 N2 C2 C3 177.5(5) . . . . ?
C7 C2 C3 C4 -0.2(7) . . . . ?
N2 C2 C3 C4 -178.2(4) . . . . ?
C2 C3 C4 C5 -0.9(7) . . . . ?
C3 C4 C5 C6 1.1(7) . . . . ?
C4 C5 C6 C7 -0.2(7) . . . . ?
C5 C6 C7 C2 -0.9(6) . . . . ?
C5 C6 C7 N1 177.4(4) . . . . ?
N2 C2 C7 C6 179.6(4) . . . . ?
C3 C2 C7 C6 1.2(7) . . . . ?
N2 C2 C7 N1 0.8(5) . . . . ?
C3 C2 C7 N1 -177.5(4) . . . . ?
C1 N1 C7 C6 -179.2(5) . . . . ?
Os1 N1 C7 C6 0.5(7) . . . . ?
C1 N1 C7 C2 -0.7(5) . . . . ?
Os1 N1 C7 C2 179.0(3) . . . . ?
C16 N3 C8 C9 -64.6(8) . . . . ?
C20 N3 C8 C9 174.4(6) . . . . ?
C12 N3 C8 C9 53.7(7) . . . . ?
N3 C8 C9 C10 169.5(6) . . . . ?
C8 C9 C10 C11 -83.1(8) . . . . ?
C8 C9 C10 C11X 51.5(13) . . . . ?
C16 N3 C12 C13 176.0(5) . . . . ?
C20 N3 C12 C13 -62.8(6) . . . . ?
C8 N3 C12 C13 54.7(6) . . . . ?
N3 C12 C13 C14 -178.0(5) . . . . ?
C12 C13 C14 C15 -178.3(5) . . . . ?
C20 N3 C16 C17 56.9(7) . . . . ?
C12 N3 C16 C17 178.0(6) . . . . ?
C8 N3 C16 C17 -60.9(7) . . . . ?
N3 C16 C17 C18 -179.5(6) . . . . ?
C16 C17 C18 C19 -161.3(16) . . . . ?
C16 C17 C18 C19X 169.7(7) . . . . ?
C16 N3 C20 C21 53.0(6) . . . . ?
C12 N3 C20 C21 -65.2(6) . . . . ?
C8 N3 C20 C21 174.2(5) . . . . ?
N3 C20 C21 C22 -178.5(5) . . . . ?
C20 C21 C22 C23 178.5(5) . . . . ?
